data_4322427
loop_
_publ_author_name
'Peter W. Roesky'
'Markus R. B\"urgstein'

_publ_contact_author
;
        Peter W. Roesky
        Universit\"at Karlsruhe
        Engesserstr. Geb.30.45
        76128 Karlsruhe
        Bundesrepublik Deutschland
;
_publ_contact_author_email roesky@achibm6.chemie.uni-karlsruhe.de
_publ_contact_author_fax '049 721 661921'
_publ_contact_author_phone '049 721 608-2855'
_publ_section_title
;
 Bridged Aminotroponiminate Complexes of the Lanthanides
;
_journal_name_full 'Inorganic Chemistry'
_journal_page_first 5629
_journal_page_last 5632
_journal_paper_doi 10.1021/ic990533c
_journal_volume 38
_journal_year 1999
_chemical_formula_sum 'C14 H12 O4 S'
_chemical_formula_weight 276.30
_chemical_name_systematic
; 
 ? 
;
_space_group_IT_number 9
_symmetry_cell_setting monoclinic
_symmetry_space_group_name_Hall 'C -2yc'
_symmetry_space_group_name_H-M 'C 1 c 1'
_atom_sites_solution_hydrogens geom
_atom_sites_solution_primary direct
_atom_sites_solution_secondary difmap
_audit_creation_method SHELXL
_cell_angle_alpha 90.00(2)
_cell_angle_beta 96.242(11)
_cell_angle_gamma 90.000(13)
_cell_formula_units_Z 4
_cell_length_a 7.8987(8)
_cell_length_b 14.976(2)
_cell_length_c 10.7734(13)
_cell_measurement_temperature 293(2)
_cell_volume 1266.8(3)
_computing_structure_refinement 'SHELXL-93 (Sheldrick, 1993)'
_computing_structure_solution 'SHELXS-86 (Sheldrick, 1990)'
_diffrn_ambient_temperature 293(2)
_diffrn_measurement_device 'STOE STADI IV'
_diffrn_radiation_monochromator graphite
_diffrn_radiation_source 'fine-focus sealed tube'
_diffrn_radiation_type MoKa
_diffrn_radiation_wavelength 0.71073
_diffrn_reflns_av_R_equivalents 0.0000
_diffrn_reflns_av_sigmaI/netI 0.0106
_diffrn_reflns_limit_h_max 11
_diffrn_reflns_limit_h_min -10
_diffrn_reflns_limit_k_max 20
_diffrn_reflns_limit_k_min 0
_diffrn_reflns_limit_l_max 15
_diffrn_reflns_limit_l_min 0
_diffrn_reflns_number 1673
_diffrn_reflns_theta_max 29.97
_diffrn_reflns_theta_min 2.72
_diffrn_standards_number 2
_exptl_absorpt_coefficient_mu 0.262
_exptl_crystal_density_diffrn 1.449
_exptl_crystal_F_000 576
_refine_diff_density_max 0.266
_refine_diff_density_min -0.365
_refine_diff_density_rms 0.061
_refine_ls_abs_structure_details 'Flack H D (1983), Acta Cryst. A39, 876-881'
_refine_ls_abs_structure_Flack 0.17(8)
_refine_ls_extinction_method none
_refine_ls_goodness_of_fit_all 1.079
_refine_ls_goodness_of_fit_obs 1.051
_refine_ls_matrix_type full
_refine_ls_number_parameters 173
_refine_ls_number_reflns 1672
_refine_ls_number_restraints 2
_refine_ls_restrained_S_all 1.084
_refine_ls_restrained_S_obs 1.050
_refine_ls_R_factor_all 0.0410
_refine_ls_R_factor_obs 0.0392
_refine_ls_shift/esd_max -0.008
_refine_ls_shift/esd_mean 0.000
_refine_ls_structure_factor_coef Fsqd
_refine_ls_weighting_details 'w=1/[s^2^(Fo^2^)+( 0.1000P)^2^+0.0000P] where P=(Fo^2^+2Fc^2^)/3'
_refine_ls_weighting_scheme calc
_refine_ls_wR_factor_all 0.1160
_refine_ls_wR_factor_obs 0.1109
_reflns_number_observed 1631
_reflns_number_total 1673
_reflns_observed_criterion >2sigma(I)
_cod_data_source_file ic990533c_1.cif
_cod_data_source_block 2-(tosyloxo)tropone
_cod_depositor_comments
;
The following automatic conversions were performed:

'_refine_ls_weighting_scheme' value 'calc w=1/[s^2^(Fo^2^)+(
0.1000P)^2^+0.0000P] where P=(Fo^2^+2Fc^2^)/3' was changed to 'calc'.
New tag '_refine_ls_weighting_details' was created. The value of the
new tag was set to 'w=1/[s^2^(Fo^2^)+( 0.1000P)^2^+0.0000P] where
P=(Fo^2^+2Fc^2^)/3'.

Automatic conversion script
Id: cif_fix_values 3143 2015-03-26 13:38:13Z robertas 
;
_cod_original_cell_volume 1266.9(3)
_cod_database_code 4322427

loop_
_symmetry_equiv_pos_as_xyz
'x, y, z'
'x, -y, z+1/2'
'x+1/2, y+1/2, z'
'x+1/2, -y+1/2, z+1/2'

loop_
_atom_site_aniso_label
_atom_site_aniso_U_11
_atom_site_aniso_U_22
_atom_site_aniso_U_33
_atom_site_aniso_U_23
_atom_site_aniso_U_13
_atom_site_aniso_U_12
S1 0.0419(3) 0.0329(2) 0.0390(2) -0.0012(2) 0.0059(2) -0.0055(2)
C1 0.0346(8) 0.0313(8) 0.0350(9) -0.0028(7) 0.0069(7) -0.0012(6)
C2 0.0413(10) 0.0426(11) 0.0354(9) -0.0051(8) 0.0058(8) -0.0028(8)
C3 0.0576(14) 0.059(2) 0.0346(10) 0.0024(10) 0.0046(9) 0.0015(11)
C4 0.064(2) 0.0536(15) 0.0445(12) 0.0107(10) 0.0123(11) 0.0107(13)
C5 0.0619(15) 0.0416(12) 0.062(2) 0.0066(11) 0.0171(12) -0.0009(11)
C6 0.0496(12) 0.0441(12) 0.0583(14) -0.0028(11) 0.0072(11) -0.0117(10)
C7 0.0418(10) 0.0413(11) 0.0449(10) -0.0023(9) 0.0022(9) -0.0072(9)
C8 0.0343(9) 0.0381(9) 0.0323(8) 0.0013(7) 0.0034(7) -0.0015(7)
C9 0.0415(11) 0.0454(11) 0.0387(10) 0.0016(8) -0.0043(8) 0.0045(8)
C10 0.0466(12) 0.0446(12) 0.0497(12) 0.0012(10) 0.0042(10) 0.0095(9)
C11 0.0423(10) 0.0393(9) 0.0426(10) 0.0009(8) 0.0146(8) -0.0040(8)
C12 0.0431(11) 0.0557(14) 0.0353(9) -0.0079(9) 0.0019(8) 0.0008(10)
C13 0.0366(9) 0.0491(12) 0.0383(10) -0.0012(8) 0.0000(8) 0.0049(8)
C14 0.067(2) 0.0492(14) 0.0596(15) -0.0064(12) 0.0252(13) 0.0047(12)
O1 0.0485(10) 0.0592(11) 0.0501(10) -0.0132(9) 0.0013(8) -0.0185(9)
O2 0.0751(14) 0.0385(9) 0.0578(11) 0.0096(8) 0.0151(10) 0.0037(9)
O3 0.0378(7) 0.0368(8) 0.0425(8) 0.0037(6) 0.0074(6) 0.0034(6)
O4 0.073(2) 0.077(2) 0.0572(12) 0.0066(12) -0.0199(11) -0.0279(14)

loop_
_atom_site_label
_atom_site_type_symbol
_atom_site_fract_x
_atom_site_fract_y
_atom_site_fract_z
_atom_site_U_iso_or_equiv
_atom_site_thermal_displace_type
_atom_site_occupancy
_atom_site_calc_flag
_atom_site_refinement_flags
_atom_site_disorder_group
S1 S 0.67108(6) 0.18255(3) 0.88963(5) 0.0378(2) Uani 1 d . .
C1 C 0.8370(3) 0.29035(14) 0.7548(2) 0.0334(4) Uani 1 d . .
C2 C 0.7467(3) 0.2872(2) 0.6413(2) 0.0396(4) Uani 1 d . .
H2 H 0.6855(3) 0.2348(2) 0.6236(2) 0.048 Uiso 1 calc R .
C3 C 0.7316(4) 0.3526(2) 0.5443(2) 0.0503(6) Uani 1 d . .
H3 H 0.6569(4) 0.3386(2) 0.4742(2) 0.060 Uiso 1 calc R .
C4 C 0.8123(4) 0.4325(2) 0.5410(3) 0.0535(6) Uani 1 d . .
H4 H 0.7879(4) 0.4660(2) 0.4686(3) 0.064 Uiso 1 calc R .
C5 C 0.9293(4) 0.4709(2) 0.6352(3) 0.0546(6) Uani 1 d . .
H5 H 0.9751(4) 0.5252(2) 0.6138(3) 0.065 Uiso 1 calc R .
C6 C 0.9852(4) 0.4414(2) 0.7508(3) 0.0506(6) Uani 1 d . .
H6 H 1.0599(4) 0.4801(2) 0.7966(3) 0.061 Uiso 1 calc R .
C7 C 0.9494(3) 0.3600(2) 0.8164(2) 0.0429(5) Uani 1 d . .
C8 C 0.6158(3) 0.27283(14) 0.9803(2) 0.0349(4) Uani 1 d . .
C9 C 0.4784(3) 0.3264(2) 0.9369(2) 0.0425(5) Uani 1 d . .
H9 H 0.4184(3) 0.3159(2) 0.8591(2) 0.051 Uiso 1 calc R .
C10 C 0.4321(3) 0.3963(2) 1.0119(3) 0.0470(5) Uani 1 d . .
H10 H 0.3407(3) 0.4328(2) 0.9836(3) 0.056 Uiso 1 calc R .
C11 C 0.5208(3) 0.4119(2) 1.1284(2) 0.0407(4) Uani 1 d . .
C12 C 0.6593(3) 0.3573(2) 1.1681(2) 0.0449(5) Uani 1 d . .
H12 H 0.7207(3) 0.3683(2) 1.2453(2) 0.054 Uiso 1 calc R .
C13 C 0.7076(3) 0.2877(2) 1.0962(2) 0.0416(5) Uani 1 d . .
H13 H 0.7993(3) 0.2515(2) 1.1245(2) 0.050 Uiso 1 calc R .
C14 C 0.4697(5) 0.4863(2) 1.2100(3) 0.0571(7) Uani 1 d . .
H14A H 0.5403(34) 0.4850(17) 1.2884(15) 0.086 Uiso 1 calc R .
H14B H 0.3527(15) 0.4789(15) 1.2244(31) 0.086 Uiso 1 calc R .
H14C H 0.4835(49) 0.5425(3) 1.1695(17) 0.086 Uiso 1 calc R .
O1 O 0.5386(3) 0.1675(2) 0.7917(2) 0.0529(5) Uani 1 d . .
O2 O 0.7339(3) 0.11015(14) 0.9674(2) 0.0565(5) Uani 1 d . .
O3 O 0.8380(2) 0.21431(12) 0.8309(2) 0.0388(3) Uani 1 d . .
O4 O 1.0135(4) 0.3483(2) 0.9245(2) 0.0708(7) Uani 1 d . .

loop_
_atom_type_symbol
_atom_type_description
_atom_type_scat_dispersion_real
_atom_type_scat_dispersion_imag
_atom_type_scat_source
C C 0.0033 0.0016 'International Tables Vol C Tables 4.2.6.8 and 6.1.1.4'
H H 0.0000 0.0000 'International Tables Vol C Tables 4.2.6.8 and 6.1.1.4'
O O 0.0106 0.0060 'International Tables Vol C Tables 4.2.6.8 and 6.1.1.4'
S S 0.1246 0.1234 'International Tables Vol C Tables 4.2.6.8 and 6.1.1.4'

loop_
_geom_angle_atom_site_label_1
_geom_angle_atom_site_label_2
_geom_angle_atom_site_label_3
_geom_angle
_geom_angle_site_symmetry_1
_geom_angle_site_symmetry_3
_geom_angle_publ_flag
O1 S1 O2 119.8(2) . . ?
O1 S1 O3 109.04(11) . . ?
O2 S1 O3 102.12(13) . . ?
O1 S1 C8 109.21(13) . . ?
O2 S1 C8 110.56(12) . . ?
O3 S1 C8 104.96(10) . . ?
C2 C1 O3 118.1(2) . . ?
C2 C1 C7 131.6(2) . . ?
O3 C1 C7 110.2(2) . . ?
C1 C2 C3 129.3(2) . . ?
C4 C3 C2 128.4(3) . . ?
C3 C4 C5 127.6(3) . . ?
C6 C5 C4 130.5(3) . . ?
C5 C6 C7 131.5(3) . . ?
O4 C7 C6 119.9(3) . . ?
O4 C7 C1 119.3(3) . . ?
C6 C7 C1 120.8(2) . . ?
C9 C8 C13 121.4(2) . . ?
C9 C8 S1 119.4(2) . . ?
C13 C8 S1 119.2(2) . . ?
C8 C9 C10 118.8(2) . . ?
C11 C10 C9 120.8(2) . . ?
C10 C11 C12 118.7(2) . . ?
C10 C11 C14 120.9(3) . . ?
C12 C11 C14 120.5(2) . . ?
C13 C12 C11 121.8(2) . . ?
C12 C13 C8 118.5(2) . . ?
C1 O3 S1 121.40(14) . . ?

loop_
_geom_bond_atom_site_label_1
_geom_bond_atom_site_label_2
_geom_bond_distance
_geom_bond_site_symmetry_2
_geom_bond_publ_flag
S1 O1 1.421(2) . ?
S1 O2 1.426(2) . ?
S1 O3 1.596(2) . ?
S1 C8 1.751(2) . ?
C1 C2 1.348(3) . ?
C1 O3 1.403(3) . ?
C1 C7 1.480(3) . ?
C2 C3 1.428(4) . ?
C3 C4 1.359(5) . ?
C4 C5 1.417(5) . ?
C5 C6 1.350(5) . ?
C6 C7 1.451(4) . ?
C7 O4 1.230(4) . ?
C8 C9 1.390(3) . ?
C8 C13 1.392(3) . ?
C9 C10 1.395(4) . ?
C10 C11 1.390(4) . ?
C11 C12 1.395(4) . ?
C11 C14 1.501(4) . ?
C12 C13 1.377(3) . ?

loop_
_cod_related_entry_id
_cod_related_entry_database
_cod_related_entry_code
1 ChemSpider 489320
